data_7061081
loop_
_publ_author_name
'Kaur, Kulwinder'
'Singh, Raghubir'
'Kaur, Varinder'
'Capalash, Neena'

_publ_section_title
;
 Water stable fluorescent organotin(iv) compounds: aggregation induced
 emission enhancement and recognition of lead ions in an aqueous system
;
_journal_issue 1
_journal_name_full 'New Journal of Chemistry'
_journal_page_first 148
_journal_page_last 161
_journal_paper_doi 10.1039/D1NJ04612H
_journal_volume 46
_journal_year 2022
_chemical_formula_moiety 'C40 H40 O6 Sn'
_chemical_formula_sum 'C40 H40 O6 Sn'
_chemical_formula_weight 735.41
_space_group_crystal_system triclinic
_space_group_IT_number 2
_space_group_name_Hall '-P 1'
_space_group_name_H-M_alt 'P -1'
_atom_sites_solution_hydrogens geom
_atom_sites_solution_primary dual
_audit_creation_date 2019-10-22
_audit_creation_method
;
Olex2 1.2
(compiled 2018.05.29 svn.r3508 for OlexSys, GUI svn.r5506)
;
_audit_update_record
;
2020-05-01 deposited with the CCDC.	2021-11-12 downloaded from the CCDC.
;
_cell_angle_alpha 85.696(2)
_cell_angle_beta 89.597(2)
_cell_angle_gamma 75.392(2)
_cell_formula_units_Z 2
_cell_length_a 8.2279(2)
_cell_length_b 12.1695(2)
_cell_length_c 18.0429(4)
_cell_measurement_reflns_used 18777
_cell_measurement_temperature 293(2)
_cell_measurement_theta_max 27.1960
_cell_measurement_theta_min 3.3800
_cell_volume 1743.16(7)
_computing_cell_refinement 'CrysAlisPro 1.171.39.46 (Rigaku OD, 2018)'
_computing_data_collection 'CrysAlisPro 1.171.39.46 (Rigaku OD, 2018)'
_computing_data_reduction 'CrysAlisPro 1.171.39.46 (Rigaku OD, 2018)'
_computing_molecular_graphics 'Olex2 (Dolomanov et al., 2009)'
_computing_publication_material 'Olex2 (Dolomanov et al., 2009)'
_computing_structure_refinement 'ShelXL (Sheldrick, 2015)'
_computing_structure_solution 'ShelXT (Sheldrick, 2015)'
_diffrn_ambient_temperature 293(2)
_diffrn_detector 'CCD plate'
_diffrn_detector_type HyPix3000
_diffrn_measured_fraction_theta_full 0.995
_diffrn_measured_fraction_theta_max 0.929
_diffrn_measurement_details
;
List of Runs (angles in degrees, time in seconds):

  # Type    Start    End  Width  t~exp~   \w     \q     \k     \f   Frames
#--------------------------------------------------------------------------
  1  \w    -59.00 -34.00   0.50    8.00    --   -9.95 131.00  38.00   50
  2  \w    -63.00 -38.00   0.50    8.00    --   -9.95 139.00-146.00   50
  3  \w     37.00  62.00   0.50    8.00    --   10.22-139.00 152.00   50
  4  \w     16.00  62.00   0.50    8.00    --   10.22-131.00 -32.00   92
  5  \w    -16.00  60.00   0.50    8.00    --   -9.95  19.00 -60.00  152
  6  \w    -58.00 -31.00   0.50    8.00    --   -9.95 125.00  90.00   54
  7  \w    -21.00  57.00   0.50    8.00    --   -9.95  19.00-150.00  156
  8  \w    -58.00 -22.00   0.50    8.00    --   -9.95 125.00 150.00   72
  9  \w    -40.00 -13.00   0.50    8.00    --   10.22 -38.00 -60.00   54
 10  \w    -54.00  24.00   0.50    8.00    --   10.22 -38.00  30.00  156
 11  \w    -36.00 -10.00   0.50    8.00    --   10.22 122.00  18.66   52
 12  \w     -8.00  30.00   0.50    8.00    --   10.22 -99.00-120.00   76
 13  \w    -30.00  -4.00   0.50    8.00    --   10.22 125.00 169.19   52
 14  \w      2.00  68.00   0.50    8.00    --   10.22  38.00-180.00  132
 15  \w    -26.00  -1.00   0.50    8.00    --   10.22 120.00  77.59   50
 16  \w     45.00  71.00   0.50    8.00    --   10.22  57.00  60.00   52
 17  \w    -19.00  41.00   0.50    8.00    --   10.22 -99.00 -30.00  120
 18  \w     25.00  50.00   0.50    8.00    --   10.22  38.00  30.00   50
 19  \w    -15.00  35.00   0.50    8.00    --   10.22 -99.00  30.00  100
;
_diffrn_measurement_device 'four-circle diffractometer'
_diffrn_measurement_device_type 'SuperNova, Single source at offset/far, HyPix3000'
_diffrn_measurement_method '\w scans'
_diffrn_orient_matrix_type 'CrysAlisPro convention (1999,Acta A55,543-557)'
_diffrn_orient_matrix_UB_11 -0.0041741000
_diffrn_orient_matrix_UB_12 -0.0021399000
_diffrn_orient_matrix_UB_13 0.0393434000
_diffrn_orient_matrix_UB_21 0.0884187000
_diffrn_orient_matrix_UB_22 -0.0086312000
_diffrn_orient_matrix_UB_23 0.0021992000
_diffrn_orient_matrix_UB_31 -0.0101104000
_diffrn_orient_matrix_UB_32 0.0597473000
_diffrn_orient_matrix_UB_33 -0.0012914000
_diffrn_radiation_monochromator mirror
_diffrn_radiation_probe x-ray
_diffrn_radiation_type MoK\a
_diffrn_radiation_wavelength 0.71073
_diffrn_reflns_av_R_equivalents 0.1112
_diffrn_reflns_av_unetI/netI 0.0784
_diffrn_reflns_Laue_measured_fraction_full 0.995
_diffrn_reflns_Laue_measured_fraction_max 0.929
_diffrn_reflns_limit_h_max 10
_diffrn_reflns_limit_h_min -10
_diffrn_reflns_limit_k_max 14
_diffrn_reflns_limit_k_min -15
_diffrn_reflns_limit_l_max 22
_diffrn_reflns_limit_l_min -23
_diffrn_reflns_number 24253
_diffrn_reflns_point_group_measured_fraction_full 0.995
_diffrn_reflns_point_group_measured_fraction_max 0.929
_diffrn_reflns_theta_full 25.242
_diffrn_reflns_theta_max 27.450
_diffrn_reflns_theta_min 3.396
_diffrn_source 'micro-focus sealed X-ray tube'
_diffrn_source_type 'SuperNova (Mo) X-ray Source'
_exptl_absorpt_coefficient_mu 0.779
_exptl_absorpt_correction_T_max 0.906
_exptl_absorpt_correction_T_min 0.783
_exptl_absorpt_correction_type multi-scan
_exptl_absorpt_process_details
;
CrysAlisPro 1.171.39.46 (Rigaku Oxford Diffraction, 2018)
Empirical absorption correction using spherical harmonics,
 implemented in SCALE3 ABSPACK scaling algorithm.
;
_exptl_crystal_colour yellow
_exptl_crystal_colour_primary yellow
_exptl_crystal_density_diffrn 1.401
_exptl_crystal_description block
_exptl_crystal_F_000 756
_exptl_crystal_size_max 0.33
_exptl_crystal_size_mid 0.24
_exptl_crystal_size_min 0.13
_exptl_transmission_factor_max 0.906
_exptl_transmission_factor_min 0.783
_refine_diff_density_max 1.083
_refine_diff_density_min -1.416
_refine_diff_density_rms 0.123
_refine_ls_extinction_method none
_refine_ls_goodness_of_fit_ref 1.014
_refine_ls_hydrogen_treatment constr
_refine_ls_matrix_type full
_refine_ls_number_parameters 428
_refine_ls_number_reflns 7414
_refine_ls_number_restraints 15
_refine_ls_restrained_S_all 1.028
_refine_ls_R_factor_all 0.0775
_refine_ls_R_factor_gt 0.0659
_refine_ls_shift/su_max 0.001
_refine_ls_shift/su_mean 0.000
_refine_ls_structure_factor_coef Fsqd
_refine_ls_weighting_details 'w=1/[\s^2^(Fo^2^)+(0.1204P)^2^] where P=(Fo^2^+2Fc^2^)/3'
_refine_ls_weighting_scheme calc
_refine_ls_wR_factor_gt 0.1742
_refine_ls_wR_factor_ref 0.1874
_reflns_Friedel_coverage 0.000
_reflns_number_gt 5823
_reflns_number_total 7414
_reflns_threshold_expression 'I > 2\s(I)'
_cod_data_source_file d1nj04612h2.cif
_cod_data_source_block var-ksn2
_cod_depositor_comments 'Adding full bibliography for 7061080--7061084.cif.'
_cod_database_code 7061081
_shelx_shelxl_version_number 2018/3
_chemical_oxdiff_formula 'C H O Sn'
_shelx_space_group_comment
;
The symmetry employed for this shelxl refinement is uniquely defined
by the following loop, which should always be used as a source of
symmetry information in preference to the above space-group names.
They are only intended as comments.
;
_shelx_estimated_absorpt_t_max 0.906
_shelx_estimated_absorpt_t_min 0.783
_reflns_odcompleteness_completeness 99.36
_reflns_odcompleteness_iscentric 1
_reflns_odcompleteness_theta 26.32
_olex2_refinement_description
;
1. Fixed Uiso
 At 1.2 times of:
  All C(H) groups, All C(H,H) groups
 At 1.5 times of:
  All C(H,H,H) groups
2. Restrained distances
 C34-C33
 1.5 with sigma of 0.02
3. Rigid bond restraints
 C34, C33
 with sigma for 1-2 distances of 0.005 and sigma for 1-3 distances of 0.005
 C38, C37
 with sigma for 1-2 distances of 0.005 and sigma for 1-3 distances of 0.005
4. Uiso/Uaniso restraints and constraints
C34 \\sim C33: within 2A with sigma of 0.003 and sigma for terminal atoms of
0.006
C38 \\sim C37: within 2A with sigma of 0.003 and sigma for terminal atoms of
0.006
5.a Secondary CH2 refined with riding coordinates:
 C33(H33A,H33B), C37(H37A,H37B), C35(H35A,H35B), C39(H39A,H39B), C38(H38A,
 H38B), C34(H34A,H34B)
5.b Aromatic/amide H refined with riding coordinates:
 C6(H6), C7(H7), C4(H4), C20(H20), C5(H5), C23(H23), C22(H22), C21(H21),
 C32(H32), C27(H27), C16(H16), C31(H31), C11(H11), C12(H12), C15(H15), C28(H28)
5.c Idealised Me refined as rotating group:
 C40(H40A,H40B,H40C), C14(H14A,H14B,H14C), C36(H36A,H36B,H36C), C30(H30A,H30B,
 H30C)
;
_olex2_submission_special_instructions 'No special instructions were received'
_oxdiff_exptl_absorpt_empirical_details
;
Empirical correction (ABSPACK) includes:
- Absorption correction using spherical harmonics
- Frame scaling
;
_oxdiff_exptl_absorpt_empirical_full_max 1.485
_oxdiff_exptl_absorpt_empirical_full_min 0.770

loop_
_space_group_symop_operation_xyz
'x, y, z'
'-x, -y, -z'

loop_
_atom_site_label
_atom_site_type_symbol
_atom_site_fract_x
_atom_site_fract_y
_atom_site_fract_z
_atom_site_U_iso_or_equiv
_atom_site_adp_type
_atom_site_occupancy
_atom_site_site_symmetry_order
_atom_site_calc_flag
_atom_site_refinement_flags_posn
_atom_site_refinement_flags_adp
_atom_site_refinement_flags_occupancy
_atom_site_disorder_assembly
_atom_site_disorder_group
Sn1 Sn 0.34341(3) 0.31384(2) 0.85065(2) 0.05462(16) Uani 1 1 d . . . . .
O4 O 0.3665(4) 0.4236(2) 0.75989(16) 0.0602(7) Uani 1 1 d . . . . .
O3 O 0.2802(4) 0.2283(2) 0.76497(17) 0.0642(8) Uani 1 1 d . . . . .
O6 O 0.1648(4) -0.0337(2) 0.73693(19) 0.0658(8) Uani 1 1 d . . . . .
O5 O 0.4538(4) 0.6987(2) 0.72522(18) 0.0619(8) Uani 1 1 d . . . . .
O2 O 0.2533(5) 0.1455(3) 0.90545(19) 0.0737(10) Uani 1 1 d . . . . .
O1 O 0.4529(5) 0.4653(3) 0.89560(19) 0.0756(10) Uani 1 1 d . . . . .
C1 C 0.4107(6) 0.5202(4) 0.7698(3) 0.0555(10) Uani 1 1 d . . . . .
C25 C 0.2141(6) 0.0667(3) 0.7218(3) 0.0583(10) Uani 1 1 d . . . . .
C17 C 0.2405(6) 0.1285(3) 0.7781(3) 0.0553(10) Uani 1 1 d . . . . .
C9 C 0.4024(5) 0.6014(3) 0.7133(2) 0.0546(10) Uani 1 1 d . . . . .
C3 C 0.5127(6) 0.6390(4) 0.8539(3) 0.0544(10) Uani 1 1 d . . . . .
C2 C 0.4569(6) 0.5371(4) 0.8436(3) 0.0563(10) Uani 1 1 d . . . . .
C18 C 0.2254(6) 0.0888(4) 0.8546(3) 0.0591(11) Uani 1 1 d . . . . .
C8 C 0.5085(5) 0.7152(4) 0.7919(3) 0.0556(10) Uani 1 1 d . . . . .
C26 C 0.2303(6) 0.0900(4) 0.6419(3) 0.0676(12) Uani 1 1 d . . . . .
C19 C 0.1727(6) -0.0168(4) 0.8679(3) 0.0615(12) Uani 1 1 d . . . . .
C24 C 0.1423(6) -0.0714(4) 0.8079(3) 0.0635(12) Uani 1 1 d . . . . .
C10 C 0.3471(6) 0.6022(4) 0.6369(3) 0.0643(11) Uani 1 1 d . . . . .
C6 C 0.6196(7) 0.8367(4) 0.8638(3) 0.0705(14) Uani 1 1 d . . . . .
H6 H 0.656970 0.902055 0.867765 0.085 Uiso 1 1 calc R . . . .
C7 C 0.5628(6) 0.8158(4) 0.7974(3) 0.0681(13) Uani 1 1 d . . . . .
H7 H 0.559494 0.866742 0.756017 0.082 Uiso 1 1 calc R . . . .
C4 C 0.5690(7) 0.6639(4) 0.9223(3) 0.0674(12) Uani 1 1 d . . . . .
H4 H 0.569484 0.614533 0.964210 0.081 Uiso 1 1 calc R . . . .
C20 C 0.1543(7) -0.0637(4) 0.9389(3) 0.0743(14) Uani 1 1 d . . . . .
H20 H 0.177054 -0.028252 0.980121 0.089 Uiso 1 1 calc R . . . .
C5 C 0.6230(7) 0.7596(4) 0.9277(3) 0.0743(14) Uani 1 1 d . . . . .
H5 H 0.662109 0.774929 0.973071 0.089 Uiso 1 1 calc R . . . .
C23 C 0.0911(7) -0.1722(4) 0.8172(4) 0.0762(15) Uani 1 1 d . . . . .
H23 H 0.070855 -0.209658 0.776507 0.091 Uiso 1 1 calc R . . . .
C33 C 0.5876(8) 0.2113(6) 0.8815(4) 0.118(2) Uani 1 1 d D U . . .
H33A H 0.653277 0.260674 0.898504 0.142 Uiso 1 1 calc R . . . .
H33B H 0.576040 0.159132 0.923434 0.142 Uiso 1 1 calc R . . . .
C37 C 0.1178(8) 0.4029(5) 0.9004(4) 0.0965(15) Uani 1 1 d . U . . .
H37A H 0.121541 0.374016 0.952138 0.116 Uiso 1 1 calc R . . . .
H37B H 0.120676 0.482151 0.899939 0.116 Uiso 1 1 calc R . . . .
C22 C 0.0714(8) -0.2143(5) 0.8887(5) 0.090(2) Uani 1 1 d . . . . .
H22 H 0.035457 -0.280778 0.896410 0.107 Uiso 1 1 calc R . . . .
C21 C 0.1032(8) -0.1610(4) 0.9481(3) 0.0825(16) Uani 1 1 d . . . . .
H21 H 0.089778 -0.191738 0.995814 0.099 Uiso 1 1 calc R . . . .
C35 C 0.7194(10) 0.1878(6) 0.7546(4) 0.118(3) Uani 1 1 d . . . . .
H35A H 0.823761 0.210857 0.756891 0.142 Uiso 1 1 calc R . . . .
H35B H 0.631773 0.253206 0.735897 0.142 Uiso 1 1 calc R . . . .
C32 C 0.2933(9) 0.1780(5) 0.6135(3) 0.0979(19) Uani 1 1 d . . . . .
H32 H 0.324623 0.226087 0.645225 0.117 Uiso 1 1 calc R . . . .
C39 C -0.0711(8) 0.4525(6) 0.7831(4) 0.110(2) Uani 1 1 d . . . . .
H39A H 0.013520 0.404460 0.753877 0.132 Uiso 1 1 calc R . . . .
H39B H -0.178930 0.442800 0.767646 0.132 Uiso 1 1 calc R . . . .
C13 C 0.2327(9) 0.6102(6) 0.4884(3) 0.101(2) Uani 1 1 d . . . . .
C27 C 0.1822(10) 0.0249(6) 0.5914(4) 0.112(2) Uani 1 1 d . . . . .
H27 H 0.138766 -0.035628 0.608647 0.134 Uiso 1 1 calc R . . . .
C16 C 0.2914(10) 0.5160(5) 0.6096(3) 0.110(2) Uani 1 1 d . . . . .
H16 H 0.289114 0.452377 0.641127 0.132 Uiso 1 1 calc R . . . .
C31 C 0.3105(12) 0.1956(6) 0.5368(4) 0.121(3) Uani 1 1 d . . . . .
H31 H 0.360396 0.252819 0.519107 0.145 Uiso 1 1 calc R . . . .
C29 C 0.2591(12) 0.1347(7) 0.4877(4) 0.125(3) Uani 1 1 d . . . . .
C38 C -0.0397(9) 0.4006(7) 0.8710(4) 0.1136(17) Uani 1 1 d . U . . .
H38A H -0.127483 0.444170 0.901083 0.136 Uiso 1 1 calc R . . . .
H38B H -0.049198 0.322543 0.874695 0.136 Uiso 1 1 calc R . . . .
C11 C 0.3378(12) 0.6941(7) 0.5858(4) 0.137(3) Uani 1 1 d . . . . .
H11 H 0.371898 0.756157 0.601199 0.165 Uiso 1 1 calc R . . . .
C34 C 0.6774(10) 0.1484(8) 0.8272(4) 0.136(2) Uani 1 1 d D U . . .
H34A H 0.618651 0.090435 0.819086 0.163 Uiso 1 1 calc R . . . .
H34B H 0.783740 0.108500 0.850685 0.163 Uiso 1 1 calc R . . . .
C40 C -0.0698(11) 0.5614(7) 0.7632(8) 0.193(6) Uani 1 1 d . . . . .
H40A H -0.045742 0.569015 0.711180 0.289 Uiso 1 1 calc GR . . . .
H40B H 0.014980 0.582005 0.791469 0.289 Uiso 1 1 calc GR . . . .
H40C H -0.177595 0.610729 0.772724 0.289 Uiso 1 1 calc GR . . . .
C14 C 0.1755(13) 0.6147(8) 0.4088(4) 0.146(4) Uani 1 1 d . . . . .
H14A H 0.088425 0.683013 0.397641 0.220 Uiso 1 1 calc GR . . . .
H14B H 0.133040 0.549608 0.401753 0.220 Uiso 1 1 calc GR . . . .
H14C H 0.268641 0.614401 0.376444 0.220 Uiso 1 1 calc GR . . . .
C12 C 0.2833(13) 0.6995(6) 0.5163(4) 0.143(4) Uani 1 1 d . . . . .
H12 H 0.278891 0.764980 0.485409 0.172 Uiso 1 1 calc R . . . .
C15 C 0.2387(13) 0.5207(6) 0.5371(4) 0.134(3) Uani 1 1 d . . . . .
H15 H 0.205725 0.458693 0.521066 0.161 Uiso 1 1 calc R . . . .
C36 C 0.7375(11) 0.0952(7) 0.7048(7) 0.165(4) Uani 1 1 d . . . . .
H36A H 0.773100 0.119224 0.656803 0.247 Uiso 1 1 calc GR . . . .
H36B H 0.631542 0.076732 0.699833 0.247 Uiso 1 1 calc GR . . . .
H36C H 0.819680 0.029275 0.725134 0.247 Uiso 1 1 calc GR . . . .
C28 C 0.1965(14) 0.0468(8) 0.5158(4) 0.150(4) Uani 1 1 d . . . . .
H28 H 0.162766 0.000617 0.483341 0.180 Uiso 1 1 calc R . . . .
C30 C 0.2650(17) 0.1588(9) 0.4039(4) 0.201(6) Uani 1 1 d . . . . .
H30A H 0.315010 0.221329 0.392947 0.301 Uiso 1 1 calc GR . . . .
H30B H 0.152980 0.177869 0.383615 0.301 Uiso 1 1 calc GR . . . .
H30C H 0.330753 0.092409 0.382290 0.301 Uiso 1 1 calc GR . . . .

loop_
_atom_site_aniso_label
_atom_site_aniso_U_11
_atom_site_aniso_U_22
_atom_site_aniso_U_33
_atom_site_aniso_U_23
_atom_site_aniso_U_13
_atom_site_aniso_U_12
Sn1 0.0682(3) 0.0513(2) 0.0462(2) 0.00251(14) -0.00315(15) -0.02011(15)
O4 0.086(2) 0.0534(15) 0.0466(17) 0.0034(12) -0.0086(15) -0.0299(14)
O3 0.093(2) 0.0524(15) 0.0534(18) 0.0020(13) -0.0013(16) -0.0317(15)
O6 0.078(2) 0.0573(16) 0.070(2) -0.0077(15) -0.0013(17) -0.0307(14)
O5 0.074(2) 0.0560(16) 0.0589(19) 0.0106(14) -0.0091(15) -0.0271(14)
O2 0.117(3) 0.0645(19) 0.0503(19) -0.0016(15) -0.0013(19) -0.0429(19)
O1 0.121(3) 0.077(2) 0.0437(18) 0.0074(16) -0.0056(19) -0.056(2)
C1 0.066(3) 0.055(2) 0.050(2) -0.0006(18) 0.000(2) -0.0221(19)
C25 0.061(3) 0.054(2) 0.062(3) -0.0043(19) 0.001(2) -0.0195(18)
C17 0.062(3) 0.049(2) 0.058(3) -0.0035(19) -0.003(2) -0.0177(18)
C9 0.055(2) 0.055(2) 0.055(3) 0.0052(18) -0.0029(19) -0.0201(17)
C3 0.056(2) 0.058(2) 0.054(3) -0.0063(19) 0.0025(19) -0.0228(18)
C2 0.065(3) 0.058(2) 0.052(3) 0.000(2) -0.001(2) -0.028(2)
C18 0.062(3) 0.046(2) 0.069(3) 0.001(2) -0.002(2) -0.0161(18)
C8 0.056(2) 0.057(2) 0.054(3) -0.0008(19) -0.001(2) -0.0153(18)
C26 0.078(3) 0.071(3) 0.060(3) -0.015(2) 0.001(2) -0.026(2)
C19 0.063(3) 0.050(2) 0.071(3) 0.005(2) 0.002(2) -0.0168(19)
C24 0.056(3) 0.054(2) 0.082(4) -0.004(2) 0.001(2) -0.0168(19)
C10 0.073(3) 0.067(3) 0.053(3) 0.010(2) -0.005(2) -0.023(2)
C6 0.082(3) 0.057(3) 0.080(4) -0.007(2) 0.000(3) -0.030(2)
C7 0.072(3) 0.052(2) 0.083(4) 0.002(2) -0.004(3) -0.022(2)
C4 0.077(3) 0.076(3) 0.057(3) -0.003(2) 0.008(2) -0.035(2)
C20 0.083(3) 0.068(3) 0.075(4) 0.012(3) -0.004(3) -0.029(2)
C5 0.083(3) 0.073(3) 0.074(3) -0.017(3) 0.000(3) -0.029(3)
C23 0.076(3) 0.059(3) 0.099(5) 0.001(3) 0.000(3) -0.027(2)
C33 0.083(4) 0.159(5) 0.077(4) 0.024(3) -0.001(3) 0.026(3)
C37 0.089(3) 0.110(3) 0.086(4) -0.005(3) 0.005(3) -0.019(3)
C22 0.084(4) 0.060(3) 0.130(6) 0.004(3) 0.009(4) -0.031(3)
C21 0.100(4) 0.074(3) 0.077(4) 0.015(3) 0.001(3) -0.036(3)
C35 0.113(5) 0.118(5) 0.107(6) 0.017(4) 0.039(4) -0.006(4)
C32 0.158(6) 0.093(4) 0.063(3) -0.012(3) 0.003(4) -0.067(4)
C39 0.084(4) 0.133(6) 0.106(5) -0.037(4) -0.025(4) -0.005(4)
C13 0.140(6) 0.118(5) 0.054(3) 0.017(3) -0.019(3) -0.055(4)
C27 0.165(7) 0.116(5) 0.086(5) -0.030(4) 0.019(4) -0.087(5)
C16 0.195(8) 0.087(4) 0.058(3) 0.021(3) -0.043(4) -0.061(4)
C31 0.212(9) 0.111(5) 0.062(4) -0.009(3) 0.011(5) -0.082(5)
C29 0.206(9) 0.142(6) 0.056(4) -0.023(4) 0.014(4) -0.096(6)
C38 0.100(3) 0.130(4) 0.101(4) 0.001(3) 0.003(3) -0.012(3)
C11 0.214(9) 0.125(5) 0.098(5) 0.054(4) -0.067(6) -0.104(6)
C34 0.098(4) 0.175(5) 0.092(4) 0.025(4) 0.004(3) 0.033(3)
C40 0.110(6) 0.116(6) 0.369(18) -0.099(9) 0.086(8) -0.039(5)
C14 0.230(11) 0.162(7) 0.066(4) 0.036(5) -0.052(6) -0.095(7)
C12 0.259(11) 0.114(5) 0.076(4) 0.047(4) -0.062(6) -0.096(6)
C15 0.234(10) 0.106(5) 0.081(5) 0.011(4) -0.055(6) -0.080(6)
C36 0.120(7) 0.129(7) 0.233(12) -0.020(8) -0.046(7) -0.006(5)
C28 0.257(11) 0.179(8) 0.063(4) -0.040(5) 0.022(6) -0.141(8)
C30 0.374(18) 0.227(11) 0.059(5) -0.017(6) 0.032(8) -0.182(12)

loop_
_atom_type_symbol
_atom_type_description
_atom_type_scat_dispersion_real
_atom_type_scat_dispersion_imag
_atom_type_scat_source
C C 0.0033 0.0016 'International Tables Vol C Tables 4.2.6.8 and 6.1.1.4'
H H 0.0000 0.0000 'International Tables Vol C Tables 4.2.6.8 and 6.1.1.4'
O O 0.0106 0.0060 'International Tables Vol C Tables 4.2.6.8 and 6.1.1.4'
Sn Sn -0.6537 1.4246 'International Tables Vol C Tables 4.2.6.8 and 6.1.1.4'

loop_
_geom_angle_atom_site_label_1
_geom_angle_atom_site_label_2
_geom_angle_atom_site_label_3
_geom_angle
_geom_angle_site_symmetry_1
_geom_angle_site_symmetry_3
_geom_angle_publ_flag
O4 Sn1 O2 150.49(12) . . ?
O4 Sn1 O1 72.23(11) . . ?
O4 Sn1 C33 108.4(2) . . ?
O4 Sn1 C37 102.7(2) . . ?
O3 Sn1 O4 79.31(11) . . ?
O3 Sn1 O2 71.63(12) . . ?
O3 Sn1 O1 151.12(12) . . ?
O3 Sn1 C33 101.7(2) . . ?
O3 Sn1 C37 108.3(2) . . ?
O1 Sn1 O2 137.12(11) . . ?
C33 Sn1 O2 83.0(2) . . ?
C33 Sn1 O1 83.1(3) . . ?
C37 Sn1 O2 82.1(2) . . ?
C37 Sn1 O1 83.1(2) . . ?
C37 Sn1 C33 140.0(3) . . ?
C1 O4 Sn1 120.1(3) . . ?
C17 O3 Sn1 121.3(3) . . ?
C24 O6 C25 120.6(4) . . ?
C8 O5 C9 121.2(3) . . ?
C18 O2 Sn1 109.2(3) . . ?
C2 O1 Sn1 109.6(3) . . ?
O4 C1 C9 121.4(4) . . ?
O4 C1 C2 117.1(4) . . ?
C9 C1 C2 121.4(4) . . ?
O6 C25 C26 110.9(4) . . ?
C17 C25 O6 120.3(4) . . ?
C17 C25 C26 128.8(4) . . ?
O3 C17 C25 121.6(4) . . ?
O3 C17 C18 117.6(4) . . ?
C25 C17 C18 120.9(4) . . ?
O5 C9 C10 111.5(3) . . ?
C1 C9 O5 119.7(4) . . ?
C1 C9 C10 128.8(4) . . ?
C8 C3 C2 117.2(4) . . ?
C8 C3 C4 119.2(4) . . ?
C4 C3 C2 123.5(4) . . ?
O1 C2 C1 120.5(4) . . ?
O1 C2 C3 122.2(4) . . ?
C1 C2 C3 117.3(4) . . ?
O2 C18 C17 119.9(4) . . ?
O2 C18 C19 123.2(5) . . ?
C17 C18 C19 116.9(4) . . ?
O5 C8 C3 122.9(4) . . ?
O5 C8 C7 116.6(4) . . ?
C3 C8 C7 120.5(5) . . ?
C32 C26 C25 121.8(4) . . ?
C32 C26 C27 116.5(5) . . ?
C27 C26 C25 121.6(5) . . ?
C24 C19 C18 118.5(5) . . ?
C24 C19 C20 119.3(4) . . ?
C20 C19 C18 122.3(5) . . ?
O6 C24 C19 122.8(4) . . ?
O6 C24 C23 116.2(5) . . ?
C19 C24 C23 121.0(5) . . ?
C16 C10 C9 123.9(4) . . ?
C16 C10 C11 113.7(5) . . ?
C11 C10 C9 122.3(5) . . ?
C7 C6 C5 120.8(5) . . ?
C6 C7 C8 119.0(5) . . ?
C5 C4 C3 120.5(5) . . ?
C21 C20 C19 119.9(6) . . ?
C4 C5 C6 119.9(5) . . ?
C22 C23 C24 117.6(6) . . ?
C34 C33 Sn1 116.7(5) . . ?
C38 C37 Sn1 120.2(5) . . ?
C21 C22 C23 121.4(5) . . ?
C20 C21 C22 120.8(6) . . ?
C34 C35 C36 108.9(8) . . ?
C26 C32 C31 120.0(5) . . ?
C40 C39 C38 120.8(8) . . ?
C12 C13 C14 121.8(6) . . ?
C15 C13 C14 123.0(7) . . ?
C15 C13 C12 115.2(6) . . ?
C26 C27 C28 122.0(6) . . ?
C10 C16 C15 122.0(6) . . ?
C29 C31 C32 123.4(6) . . ?
C31 C29 C28 116.7(6) . . ?
C31 C29 C30 123.9(7) . . ?
C28 C29 C30 119.4(7) . . ?
C37 C38 C39 113.8(6) . . ?
C12 C11 C10 124.1(7) . . ?
C33 C34 C35 128.3(8) . . ?
C11 C12 C13 121.7(6) . . ?
C13 C15 C16 123.2(7) . . ?
C29 C28 C27 121.2(6) . . ?

loop_
_geom_bond_atom_site_label_1
_geom_bond_atom_site_label_2
_geom_bond_distance
_geom_bond_site_symmetry_2
_geom_bond_publ_flag
Sn1 O4 2.073(3) . ?
Sn1 O3 2.066(3) . ?
Sn1 O2 2.485(3) . ?
Sn1 O1 2.437(3) . ?
Sn1 C33 2.133(6) . ?
Sn1 C37 2.129(6) . ?
O4 C1 1.340(5) . ?
O3 C17 1.340(5) . ?
O6 C25 1.390(5) . ?
O6 C24 1.355(6) . ?
O5 C9 1.385(5) . ?
O5 C8 1.333(5) . ?
O2 C18 1.244(6) . ?
O1 C2 1.239(5) . ?
C1 C9 1.355(6) . ?
C1 C2 1.431(6) . ?
C25 C17 1.358(6) . ?
C25 C26 1.459(7) . ?
C17 C18 1.442(7) . ?
C9 C10 1.454(6) . ?
C3 C2 1.452(6) . ?
C3 C8 1.394(6) . ?
C3 C4 1.401(7) . ?
C18 C19 1.460(6) . ?
C8 C7 1.416(6) . ?
C26 C32 1.369(7) . ?
C26 C27 1.373(8) . ?
C19 C24 1.368(7) . ?
C19 C20 1.386(7) . ?
C24 C23 1.393(6) . ?
C10 C16 1.369(8) . ?
C10 C11 1.381(7) . ?
C6 C7 1.353(8) . ?
C6 C5 1.427(8) . ?
C4 C5 1.357(7) . ?
C20 C21 1.352(7) . ?
C23 C22 1.376(10) . ?
C33 C34 1.381(9) . ?
C37 C38 1.412(9) . ?
C22 C21 1.352(10) . ?
C35 C34 1.432(10) . ?
C35 C36 1.472(11) . ?
C32 C31 1.395(8) . ?
C39 C38 1.660(10) . ?
C39 C40 1.349(10) . ?
C13 C14 1.506(9) . ?
C13 C12 1.387(10) . ?
C13 C15 1.337(9) . ?
C27 C28 1.380(9) . ?
C16 C15 1.374(9) . ?
C31 C29 1.332(9) . ?
C29 C28 1.364(10) . ?
C29 C30 1.521(9) . ?
C11 C12 1.327(10) . ?
